data_4513960
loop_
_publ_author_name
'Bizet, Vincent'
'Borrajo-Calleja, Gustavo M.'
'Besnard, C\'eline'
'Mazet, Cl\'ement'

_publ_section_title
;
 Direct Access to Furoindolines by Palladium-Catalyzed Intermolecular
 Carboamination
;
_journal_issue 10
_journal_name_full 'ACS Catalysis'
_journal_page_first 7183
_journal_paper_doi 10.1021/acscatal.6b02238
_journal_volume 6
_journal_year 2016
_chemical_formula_moiety 'C11 H13 N O3 S'
_chemical_formula_sum 'C11 H13 N O3 S'
_chemical_formula_weight 239.28
_space_group_crystal_system monoclinic
_space_group_IT_number 14
_space_group_name_Hall '-P 2ybc'
_space_group_name_H-M_alt 'P 1 21/c 1'
_symmetry_space_group_name_Hall '-P 2ybc'
_symmetry_space_group_name_H-M 'P 1 21/c 1'
_atom_sites_solution_hydrogens geom
_audit_creation_date 2015-09-22
_audit_creation_method
;
Olex2 1.2-beta
(compiled 2015.09.21 svn.r3230 for OlexSys, GUI svn.r5097)
;
_cell_angle_alpha 90
_cell_angle_beta 103.9032(12)
_cell_angle_gamma 90
_cell_formula_units_Z 8
_cell_length_a 9.45565(11)
_cell_length_b 18.07717(20)
_cell_length_c 13.18336(16)
_cell_measurement_reflns_used 8187
_cell_measurement_temperature 180.00(14)
_cell_measurement_theta_max 73.4040
_cell_measurement_theta_min 4.1980
_cell_volume 2187.43(5)
_computing_cell_refinement
;
CrysAlisPro, Agilent Technologies,
Version 1.171.37.35 (release 13-08-2014 CrysAlis171 .NET)
(compiled Aug 13 2014,18:06:01)
;
_computing_data_collection
;
CrysAlisPro, Agilent Technologies,
Version 1.171.37.35 (release 13-08-2014 CrysAlis171 .NET)
(compiled Aug 13 2014,18:06:01)
;
_computing_data_reduction
;
CrysAlisPro, Agilent Technologies,
Version 1.171.37.35 (release 13-08-2014 CrysAlis171 .NET)
(compiled Aug 13 2014,18:06:01)
;
_computing_molecular_graphics 'Olex2 (Dolomanov et al., 2009)'
_computing_publication_material 'Olex2 (Dolomanov et al., 2009)'
_computing_structure_refinement 'ShelXL (Sheldrick, 2015)'
_computing_structure_solution 'SIR2004 (Burla et al., 2007)'
_diffrn_ambient_environment N~2~
_diffrn_ambient_temperature 180.00(14)
_diffrn_detector 'CCD plate'
_diffrn_detector_area_resol_mean 10.4679
_diffrn_detector_type Atlas
_diffrn_measured_fraction_theta_full 0.999
_diffrn_measured_fraction_theta_max 0.985
_diffrn_measurement_details
;
  1 omega  -48.00   32.00   1.0000    1.0000
omega____ theta____ kappa____ phi______ frames
    -      -38.9365   38.0000   30.0000 80

  2 omega   67.00  128.00   1.0000    1.0000
omega____ theta____ kappa____ phi______ frames
    -       38.9365  178.0000 -180.0000 61

  3 omega   86.00  112.00   1.0000    1.0000
omega____ theta____ kappa____ phi______ frames
    -       38.9365  178.0000  -90.0000 26

  4 omega   69.00   95.00   1.0000    1.0000
omega____ theta____ kappa____ phi______ frames
    -       38.9365  178.0000  -60.0000 26

  5 omega  123.00  165.00   1.0000    4.0000
omega____ theta____ kappa____ phi______ frames
    -      109.7499  111.0000  -30.0000 42

  6 omega   91.00  174.00   1.0000    4.0000
omega____ theta____ kappa____ phi______ frames
    -      109.7499   30.0000 -120.0000 83

  7 omega   83.00  178.00   1.0000    4.0000
omega____ theta____ kappa____ phi______ frames
    -      109.7499   61.0000 -180.0000 95

  8 omega   72.00  108.00   1.0000    4.0000
omega____ theta____ kappa____ phi______ frames
    -      109.7499  -94.0000  -30.0000 36

  9 omega   90.00  116.00   1.0000    4.0000
omega____ theta____ kappa____ phi______ frames
    -      109.7499 -111.0000 -120.0000 26

 10 omega   59.00   89.00   1.0000    4.0000
omega____ theta____ kappa____ phi______ frames
    -      109.7499  -30.0000 -150.0000 30

 11 omega   55.00  143.00   1.0000    4.0000
omega____ theta____ kappa____ phi______ frames
    -      109.7499  -77.0000 -150.0000 88

 12 omega   49.00  108.00   1.0000    4.0000
omega____ theta____ kappa____ phi______ frames
    -      109.7499 -111.0000 -180.0000 59

 13 omega   38.00   92.00   1.0000    4.0000
omega____ theta____ kappa____ phi______ frames
    -      109.7499  -45.0000  -60.0000 54

 14 omega   41.00   67.00   1.0000    4.0000
omega____ theta____ kappa____ phi______ frames
    -      109.7499  -94.0000  -30.0000 26

 15 omega   35.00   97.00   1.0000    4.0000
omega____ theta____ kappa____ phi______ frames
    -      109.7499  -45.0000   30.0000 62

 16 omega   50.00  109.00   1.0000    4.0000
omega____ theta____ kappa____ phi______ frames
    -      109.7499  -94.0000   60.0000 59

 17 omega   31.00   91.00   1.0000    4.0000
omega____ theta____ kappa____ phi______ frames
    -      109.7499  -30.0000   60.0000 60

 18 omega   29.00   90.00   1.0000    4.0000
omega____ theta____ kappa____ phi______ frames
    -      109.7499  -30.0000  120.0000 61

 19 omega   27.00   84.00   1.0000    1.0000
omega____ theta____ kappa____ phi______ frames
    -       38.9365 -124.0000  -44.0000 57

 20 omega   28.00   60.00   1.0000    4.0000
omega____ theta____ kappa____ phi______ frames
    -      109.7499 -111.0000 -120.0000 32

 21 omega   32.00   88.00   1.0000    4.0000
omega____ theta____ kappa____ phi______ frames
    -      109.7499  -30.0000 -180.0000 56

 22 omega -131.00   24.00   1.0000    1.0000
omega____ theta____ kappa____ phi______ frames
    -      -38.9365    0.0000    0.0000 155
;
_diffrn_measurement_device 'four-circle diffractometer'
_diffrn_measurement_device_type 'SuperNova, Dual, Cu at zero, Atlas'
_diffrn_measurement_method '\w scans'
_diffrn_orient_matrix_UB_11 0.0197784000
_diffrn_orient_matrix_UB_12 0.0845942000
_diffrn_orient_matrix_UB_13 0.0055142000
_diffrn_orient_matrix_UB_21 0.1103706000
_diffrn_orient_matrix_UB_22 -0.0077740000
_diffrn_orient_matrix_UB_23 0.1064197000
_diffrn_orient_matrix_UB_31 0.1248819000
_diffrn_orient_matrix_UB_32 -0.0064000000
_diffrn_orient_matrix_UB_33 -0.0560889000
_diffrn_radiation_monochromator mirror
_diffrn_radiation_probe x-ray
_diffrn_radiation_type CuK\a
_diffrn_radiation_wavelength 1.5418
_diffrn_reflns_av_R_equivalents 0.0338
_diffrn_reflns_av_unetI/netI 0.0281
_diffrn_reflns_Laue_measured_fraction_full 0.999
_diffrn_reflns_Laue_measured_fraction_max 0.985
_diffrn_reflns_limit_h_max 11
_diffrn_reflns_limit_h_min -7
_diffrn_reflns_limit_k_max 22
_diffrn_reflns_limit_k_min -22
_diffrn_reflns_limit_l_max 13
_diffrn_reflns_limit_l_min -16
_diffrn_reflns_number 14538
_diffrn_reflns_point_group_measured_fraction_full 0.999
_diffrn_reflns_point_group_measured_fraction_max 0.985
_diffrn_reflns_theta_full 67.680
_diffrn_reflns_theta_max 73.372
_diffrn_reflns_theta_min 4.233
_diffrn_source 'sealed X-ray tube'
_diffrn_source_type 'SuperNova (Cu) X-ray Source'
_exptl_absorpt_coefficient_mu 2.579
_exptl_absorpt_correction_T_max 0.889
_exptl_absorpt_correction_T_min 0.504
_exptl_absorpt_correction_type gaussian
_exptl_absorpt_process_details
;
CrysAlisPro, Agilent Technologies,
Version 1.171.37.35 (release 13-08-2014 CrysAlis171 .NET)
(compiled Aug 13 2014,18:06:01)
Numerical absorption correction based on gaussian integration over
            a multifaceted crystal model
Empirical absorption correction using spherical harmonics,
 implemented in SCALE3 ABSPACK scaling algorithm.
;
_exptl_crystal_colour colourless
_exptl_crystal_colour_primary colourless
_exptl_crystal_density_diffrn 1.453
_exptl_crystal_description plate
_exptl_crystal_F_000 1008
_exptl_crystal_size_max 0.4011
_exptl_crystal_size_mid 0.2527
_exptl_crystal_size_min 0.046
_refine_diff_density_max 0.272
_refine_diff_density_min -0.466
_refine_diff_density_rms 0.058
_refine_ls_extinction_method none
_refine_ls_goodness_of_fit_ref 1.051
_refine_ls_hydrogen_treatment constr
_refine_ls_matrix_type full
_refine_ls_number_parameters 291
_refine_ls_number_reflns 4336
_refine_ls_number_restraints 0
_refine_ls_restrained_S_all 1.051
_refine_ls_R_factor_all 0.0404
_refine_ls_R_factor_gt 0.0361
_refine_ls_shift/su_max 0.001
_refine_ls_shift/su_mean 0.000
_refine_ls_structure_factor_coef Fsqd
_refine_ls_weighting_details 'w=1/[\s^2^(Fo^2^)+(0.0524P)^2^+0.6060P] where P=(Fo^2^+2Fc^2^)/3'
_refine_ls_weighting_scheme calc
_refine_ls_wR_factor_gt 0.0930
_refine_ls_wR_factor_ref 0.0974
_reflns_Friedel_coverage 0.000
_reflns_number_gt 3862
_reflns_number_total 4336
_reflns_threshold_expression 'I > 2\s(I)'
_cod_data_source_file cs6b02238_si_003.cif
_cod_data_source_block vb274
_cod_depositor_comments 'Adding full bibliography for 4513960--4513963.cif.'
_cod_database_code 4513960
_chemical_oxdiff_formula 'C11 H13 N O3 S'
_shelx_space_group_comment
;
The symmetry employed for this shelxl refinement is uniquely defined
by the following loop, which should always be used as a source of
symmetry information in preference to the above space-group names.
They are only intended as comments.
;
_reflns_odcompleteness_completeness 99.93
_reflns_odcompleteness_iscentric 1
_reflns_odcompleteness_theta 66.97
_olex2_refinement_description
;
1. Fixed Uiso
 At 1.2 times of:
  All C(H) groups, All C(H,H) groups
 At 1.5 times of:
  All C(H,H,H) groups
2.a Ternary CH refined with riding coordinates:
 C10B(H10B), C10A(H10A), C6B(H6B), C6A(H6A)
2.b Secondary CH2 refined with riding coordinates:
 C9A(H9AA,H9AB), C8B(H8BA,H8BB), C9B(H9BA,H9BB), C8A(H8AA,H8AB)
2.c Aromatic/amide H refined with riding coordinates:
 C13B(H13B), C12A(H12A), C12B(H12B), C15B(H15B), C14B(H14B), C15A(H15A),
 C13A(H13A), C14A(H14A)
2.d Idealised Me refined as rotating group:
 C4A(H4AA,H4AB,H4AC), C4B(H4BA,H4BB,H4BC)
;
_shelx_shelxl_version_number 2014/7
_olex2_submission_special_instructions 'No special instructions were received'

loop_
_space_group_symop_operation_xyz
'x, y, z'
'-x, y+1/2, -z+1/2'
'-x, -y, -z'
'x, -y-1/2, z-1/2'

loop_
_atom_site_label
_atom_site_type_symbol
_atom_site_fract_x
_atom_site_fract_y
_atom_site_fract_z
_atom_site_U_iso_or_equiv
_atom_site_adp_type
_atom_site_occupancy
_atom_site_site_symmetry_order
_atom_site_calc_flag
_atom_site_refinement_flags_posn
S1A S 0.46153(4) 0.55401(2) 0.22933(3) 0.03122(12) Uani 1 1 d .
S1B S 0.97459(4) 0.80413(2) 0.74034(3) 0.02933(11) Uani 1 1 d .
O7B O 0.84029(12) 0.70363(6) 0.54455(9) 0.0347(3) Uani 1 1 d .
O7A O 0.36428(11) 0.43628(6) 0.06118(8) 0.0306(2) Uani 1 1 d .
O2A O 0.53630(16) 0.58558(8) 0.32656(11) 0.0514(4) Uani 1 1 d .
O3B O 0.98562(15) 0.84863(6) 0.65296(11) 0.0427(3) Uani 1 1 d .
O2B O 1.06422(15) 0.82141(7) 0.84121(10) 0.0455(3) Uani 1 1 d .
N5B N 1.01107(14) 0.72022(6) 0.71022(9) 0.0249(3) Uani 1 1 d .
N5A N 0.53704(13) 0.47410(7) 0.21788(9) 0.0251(3) Uani 1 1 d .
O3A O 0.45765(16) 0.59400(7) 0.13554(11) 0.0467(3) Uani 1 1 d .
C10B C 1.02484(16) 0.61277(8) 0.60718(11) 0.0254(3) Uani 1 1 d .
H10B H 1.1130 0.6017 0.5804 0.031 Uiso 1 1 calc R
C10A C 0.56714(15) 0.35913(8) 0.13539(11) 0.0266(3) Uani 1 1 d .
H10A H 0.6590 0.3497 0.1126 0.032 Uiso 1 1 calc R
C16A C 0.56887(14) 0.41878(9) 0.29723(11) 0.0266(3) Uani 1 1 d .
C11A C 0.58971(15) 0.35142(9) 0.25205(12) 0.0284(3) Uani 1 1 d .
C16B C 1.03560(14) 0.65838(7) 0.77889(10) 0.0205(3) Uani 1 1 d .
C6B C 0.98711(16) 0.69628(8) 0.60023(10) 0.0252(3) Uani 1 1 d .
H6B H 1.0529 0.7238 0.5643 0.030 Uiso 1 1 calc R
C11B C 1.04891(14) 0.59519(8) 0.72176(10) 0.0219(3) Uani 1 1 d .
C9A C 0.43939(17) 0.31320(9) 0.07207(14) 0.0355(4) Uani 1 1 d .
H9AA H 0.4492 0.3044 0.0000 0.043 Uiso 1 1 calc R
H9AB H 0.4310 0.2651 0.1061 0.043 Uiso 1 1 calc R
C6A C 0.51395(15) 0.43937(8) 0.11311(10) 0.0248(3) Uani 1 1 d .
H6A H 0.5713 0.4655 0.0694 0.030 Uiso 1 1 calc R
C4A C 0.28234(18) 0.53419(10) 0.23706(15) 0.0387(4) Uani 1 1 d .
H4AA H 0.2334 0.5801 0.2485 0.058 Uiso 1 1 calc GR
H4AB H 0.2846 0.5002 0.2953 0.058 Uiso 1 1 calc GR
H4AC H 0.2291 0.5112 0.1717 0.058 Uiso 1 1 calc GR
C8B C 0.77041(18) 0.63329(10) 0.54764(13) 0.0365(4) Uani 1 1 d .
H8BA H 0.6835 0.6283 0.4887 0.044 Uiso 1 1 calc R
H8BB H 0.7406 0.6269 0.6142 0.044 Uiso 1 1 calc R
C9B C 0.88638(19) 0.57759(9) 0.53857(12) 0.0350(4) Uani 1 1 d .
H9BA H 0.8938 0.5722 0.4653 0.042 Uiso 1 1 calc R
H9BB H 0.8668 0.5286 0.5658 0.042 Uiso 1 1 calc R
C4B C 0.7928(2) 0.80283(10) 0.74975(17) 0.0453(4) Uani 1 1 d .
H4BA H 0.7633 0.8528 0.7647 0.068 Uiso 1 1 calc GR
H4BB H 0.7832 0.7694 0.8062 0.068 Uiso 1 1 calc GR
H4BC H 0.7302 0.7855 0.6836 0.068 Uiso 1 1 calc GR
C8A C 0.31084(16) 0.36318(9) 0.07331(13) 0.0330(3) Uani 1 1 d .
H8AA H 0.2265 0.3510 0.0151 0.040 Uiso 1 1 calc R
H8AB H 0.2813 0.3586 0.1402 0.040 Uiso 1 1 calc R
C13B C 1.09764(17) 0.52502(9) 0.88038(13) 0.0337(3) Uani 1 1 d .
H13B H 1.1207 0.4793 0.9161 0.040 Uiso 1 1 calc R
C12A C 0.62484(18) 0.28907(11) 0.31386(15) 0.0416(4) Uani 1 1 d .
H12A H 0.6379 0.2426 0.2836 0.050 Uiso 1 1 calc R
C12B C 1.08060(17) 0.52818(8) 0.77286(13) 0.0299(3) Uani 1 1 d .
H12B H 1.0906 0.4847 0.7347 0.036 Uiso 1 1 calc R
C15B C 1.04948(16) 0.65630(9) 0.88578(11) 0.0277(3) Uani 1 1 d .
H15B H 1.0378 0.6996 0.9237 0.033 Uiso 1 1 calc R
C14B C 1.08124(17) 0.58817(9) 0.93566(11) 0.0317(3) Uani 1 1 d .
H14B H 1.0918 0.5851 1.0090 0.038 Uiso 1 1 calc R
C15A C 0.58442(18) 0.42618(12) 0.40433(13) 0.0405(4) Uani 1 1 d .
H15A H 0.5710 0.4725 0.4346 0.049 Uiso 1 1 calc R
C13A C 0.6407(2) 0.29564(13) 0.42146(16) 0.0541(6) Uani 1 1 d .
H13A H 0.6656 0.2534 0.4650 0.065 Uiso 1 1 calc R
C14A C 0.6204(2) 0.36307(15) 0.46532(14) 0.0532(6) Uani 1 1 d .
H14A H 0.6313 0.3664 0.5387 0.064 Uiso 1 1 calc R

loop_
_atom_site_aniso_label
_atom_site_aniso_U_11
_atom_site_aniso_U_22
_atom_site_aniso_U_33
_atom_site_aniso_U_23
_atom_site_aniso_U_13
_atom_site_aniso_U_12
S1A 0.0305(2) 0.0276(2) 0.0356(2) -0.00565(13) 0.00811(15) -0.00391(13)
S1B 0.0299(2) 0.01848(18) 0.0372(2) 0.00025(13) 0.00320(15) -0.00077(12)
O7B 0.0298(6) 0.0371(6) 0.0306(6) 0.0037(4) -0.0060(4) 0.0037(5)
O7A 0.0242(5) 0.0362(6) 0.0265(5) -0.0002(4) -0.0035(4) 0.0007(4)
O2A 0.0485(8) 0.0534(8) 0.0508(8) -0.0270(6) 0.0085(6) -0.0109(6)
O3B 0.0489(7) 0.0236(5) 0.0538(8) 0.0119(5) 0.0086(6) -0.0036(5)
O2B 0.0520(8) 0.0334(6) 0.0442(7) -0.0123(5) -0.0023(6) -0.0060(5)
N5B 0.0307(6) 0.0200(5) 0.0221(6) 0.0034(4) 0.0030(5) 0.0027(5)
N5A 0.0231(6) 0.0303(6) 0.0207(6) -0.0004(4) 0.0028(4) 0.0009(5)
O3A 0.0605(8) 0.0288(6) 0.0547(8) 0.0091(5) 0.0218(7) -0.0015(6)
C10B 0.0265(7) 0.0279(7) 0.0228(7) -0.0001(5) 0.0077(5) 0.0021(6)
C10A 0.0200(6) 0.0317(7) 0.0284(7) -0.0019(6) 0.0064(5) 0.0005(5)
C16A 0.0159(6) 0.0415(8) 0.0219(7) 0.0046(6) 0.0033(5) -0.0003(6)
C11A 0.0169(6) 0.0366(8) 0.0310(8) 0.0065(6) 0.0043(5) -0.0005(5)
C16B 0.0177(6) 0.0216(6) 0.0211(6) 0.0036(5) 0.0027(5) 0.0009(5)
C6B 0.0247(7) 0.0296(7) 0.0203(6) 0.0053(5) 0.0036(5) 0.0003(5)
C11B 0.0187(6) 0.0235(6) 0.0232(6) 0.0014(5) 0.0043(5) 0.0010(5)
C9A 0.0289(8) 0.0347(8) 0.0410(9) -0.0120(7) 0.0045(6) -0.0011(6)
C6A 0.0218(7) 0.0327(7) 0.0191(6) 0.0012(5) 0.0034(5) -0.0022(5)
C4A 0.0283(8) 0.0406(9) 0.0485(10) 0.0005(7) 0.0120(7) 0.0069(7)
C8B 0.0280(8) 0.0445(9) 0.0317(8) -0.0038(7) -0.0032(6) -0.0043(7)
C9B 0.0408(9) 0.0366(8) 0.0247(7) -0.0077(6) 0.0021(6) -0.0030(7)
C4B 0.0355(9) 0.0401(9) 0.0623(12) 0.0012(8) 0.0155(8) 0.0100(7)
C8A 0.0221(7) 0.0376(8) 0.0365(8) -0.0074(6) 0.0018(6) -0.0042(6)
C13B 0.0301(8) 0.0315(8) 0.0370(8) 0.0156(6) 0.0033(6) -0.0006(6)
C12A 0.0249(8) 0.0448(9) 0.0541(11) 0.0205(8) 0.0078(7) 0.0002(7)
C12B 0.0297(7) 0.0225(7) 0.0362(8) 0.0033(6) 0.0051(6) 0.0016(6)
C15B 0.0265(7) 0.0347(8) 0.0213(7) -0.0004(5) 0.0045(5) 0.0015(6)
C14B 0.0275(7) 0.0446(9) 0.0219(7) 0.0110(6) 0.0039(5) -0.0015(6)
C15A 0.0252(8) 0.0735(12) 0.0227(7) 0.0022(7) 0.0056(6) 0.0047(8)
C13A 0.0276(8) 0.0808(15) 0.0540(11) 0.0435(11) 0.0100(8) 0.0045(9)
C14A 0.0295(9) 0.1038(18) 0.0272(8) 0.0248(10) 0.0088(7) 0.0075(10)

loop_
_atom_type_symbol
_atom_type_description
_atom_type_scat_dispersion_real
_atom_type_scat_dispersion_imag
_atom_type_scat_source
C C 0.0181 0.0091 'International Tables Vol C Tables 4.2.6.8 and 6.1.1.4'
H H 0.0000 0.0000 'International Tables Vol C Tables 4.2.6.8 and 6.1.1.4'
N N 0.0311 0.0180 'International Tables Vol C Tables 4.2.6.8 and 6.1.1.4'
O O 0.0492 0.0322 'International Tables Vol C Tables 4.2.6.8 and 6.1.1.4'
S S 0.3331 0.5567 'International Tables Vol C Tables 4.2.6.8 and 6.1.1.4'

loop_
_exptl_crystal_face_index_h
_exptl_crystal_face_index_k
_exptl_crystal_face_index_l
_exptl_crystal_face_perp_dist
_exptl_oxdiff_crystal_face_indexfrac_h
_exptl_oxdiff_crystal_face_indexfrac_k
_exptl_oxdiff_crystal_face_indexfrac_l
_exptl_oxdiff_crystal_face_x
_exptl_oxdiff_crystal_face_y
_exptl_oxdiff_crystal_face_z
0 -1 0 0.0230 0.0003 -0.9980 -0.0026 -0.0844 0.0075 0.0066
0 1 0 0.0230 -0.0003 0.9980 0.0026 0.0844 -0.0075 -0.0066
0 0 1 0.1263 -0.0023 -0.0009 1.0005 0.0054 0.1062 -0.0564
0 0 -1 0.1263 0.0023 0.0009 -1.0005 -0.0054 -0.1062 0.0564
1 0 0 0.1979 0.9985 0.0067 0.0027 0.0203 0.1104 0.1245
-1 0 -1 0.1372 -0.9962 -0.0058 -1.0032 -0.0257 -0.2167 -0.0681
1 0 -2 0.1278 1.0031 0.0084 -1.9983 0.0095 -0.1020 0.2373
-1 0 2 0.1278 -1.0031 -0.0084 1.9983 -0.0095 0.1020 -0.2373

loop_
_geom_angle_atom_site_label_1
_geom_angle_atom_site_label_2
_geom_angle_atom_site_label_3
_geom_angle
O2A S1A N5A 107.67(8)
O2A S1A C4A 107.82(9)
N5A S1A C4A 105.89(7)
O3A S1A O2A 118.73(9)
O3A S1A N5A 106.80(7)
O3A S1A C4A 109.23(9)
O3B S1B N5B 105.51(7)
O3B S1B C4B 109.10(9)
O2B S1B O3B 119.02(8)
O2B S1B N5B 108.54(7)
O2B S1B C4B 108.03(10)
N5B S1B C4B 105.90(8)
C6B O7B C8B 107.65(11)
C6A O7A C8A 108.62(11)
C16B N5B S1B 126.13(10)
C16B N5B C6B 110.95(11)
C6B N5B S1B 121.43(9)
C16A N5A S1A 124.88(10)
C16A N5A C6A 110.11(11)
C6A N5A S1A 119.33(9)
C6B C10B H10B 111.9
C11B C10B H10B 111.9
C11B C10B C6B 104.01(11)
C11B C10B C9B 113.86(12)
C9B C10B H10B 111.9
C9B C10B C6B 102.52(12)
C11A C10A H10A 111.8
C11A C10A C9A 113.85(13)
C11A C10A C6A 103.97(12)
C9A C10A H10A 111.8
C9A C10A C6A 103.13(12)
C6A C10A H10A 111.8
C11A C16A N5A 109.06(12)
C11A C16A C15A 121.89(15)
C15A C16A N5A 129.01(16)
C16A C11A C10A 110.87(13)
C12A C11A C10A 129.14(16)
C12A C11A C16A 119.98(15)
C11B C16B N5B 108.85(11)
C15B C16B N5B 129.09(13)
C15B C16B C11B 122.04(13)
O7B C6B N5B 112.48(12)
O7B C6B C10B 107.82(12)
O7B C6B H6B 110.6
N5B C6B C10B 104.40(10)
N5B C6B H6B 110.6
C10B C6B H6B 110.6
C16B C11B C10B 111.00(12)
C12B C11B C10B 129.48(13)
C12B C11B C16B 119.52(13)
C10A C9A H9AA 111.5
C10A C9A H9AB 111.5
H9AA C9A H9AB 109.3
C8A C9A C10A 101.51(12)
C8A C9A H9AA 111.5
C8A C9A H9AB 111.5
O7A C6A N5A 111.87(11)
O7A C6A C10A 107.31(11)
O7A C6A H6A 110.9
N5A C6A C10A 104.63(11)
N5A C6A H6A 110.9
C10A C6A H6A 110.9
S1A C4A H4AA 109.5
S1A C4A H4AB 109.5
S1A C4A H4AC 109.5
H4AA C4A H4AB 109.5
H4AA C4A H4AC 109.5
H4AB C4A H4AC 109.5
O7B C8B H8BA 111.0
O7B C8B H8BB 111.0
O7B C8B C9B 103.84(13)
H8BA C8B H8BB 109.0
C9B C8B H8BA 111.0
C9B C8B H8BB 111.0
C10B C9B H9BA 111.4
C10B C9B H9BB 111.4
C8B C9B C10B 102.05(12)
C8B C9B H9BA 111.4
C8B C9B H9BB 111.4
H9BA C9B H9BB 109.2
S1B C4B H4BA 109.5
S1B C4B H4BB 109.5
S1B C4B H4BC 109.5
H4BA C4B H4BB 109.5
H4BA C4B H4BC 109.5
H4BB C4B H4BC 109.5
O7A C8A C9A 104.02(12)
O7A C8A H8AA 111.0
O7A C8A H8AB 111.0
C9A C8A H8AA 111.0
C9A C8A H8AB 111.0
H8AA C8A H8AB 109.0
C12B C13B H13B 119.9
C14B C13B H13B 119.9
C14B C13B C12B 120.25(14)
C11A C12A H12A 120.6
C11A C12A C13A 118.78(19)
C13A C12A H12A 120.6
C11B C12B C13B 119.44(14)
C11B C12B H12B 120.3
C13B C12B H12B 120.3
C16B C15B H15B 121.3
C16B C15B C14B 117.46(14)
C14B C15B H15B 121.3
C13B C14B C15B 121.27(14)
C13B C14B H14B 119.4
C15B C14B H14B 119.4
C16A C15A H15A 121.3
C14A C15A C16A 117.37(19)
C14A C15A H15A 121.3
C12A C13A H13A 119.7
C14A C13A C12A 120.57(17)
C14A C13A H13A 119.7
C15A C14A H14A 119.3
C13A C14A C15A 121.41(17)
C13A C14A H14A 119.3

loop_
_geom_bond_atom_site_label_1
_geom_bond_atom_site_label_2
_geom_bond_distance
S1A O2A 1.4259(13)
S1A N5A 1.6343(13)
S1A O3A 1.4252(13)
S1A C4A 1.7585(17)
S1B O3B 1.4292(13)
S1B O2B 1.4292(13)
S1B N5B 1.6260(12)
S1B C4B 1.7533(18)
O7B C6B 1.4121(17)
O7B C8B 1.438(2)
O7A C6A 1.4175(17)
O7A C8A 1.4373(19)
N5B C16B 1.4220(17)
N5B C6B 1.4775(17)
N5A C16A 1.4262(18)
N5A C6A 1.4849(17)
C10B H10B 1.0000
C10B C6B 1.5488(19)
C10B C11B 1.5065(18)
C10B C9B 1.539(2)
C10A H10A 1.0000
C10A C11A 1.507(2)
C10A C9A 1.537(2)
C10A C6A 1.540(2)
C16A C11A 1.390(2)
C16A C15A 1.390(2)
C11A C12A 1.384(2)
C16B C11B 1.3904(19)
C16B C15B 1.3840(19)
C6B H6B 1.0000
C11B C12B 1.3835(19)
C9A H9AA 0.9900
C9A H9AB 0.9900
C9A C8A 1.518(2)
C6A H6A 1.0000
C4A H4AA 0.9800
C4A H4AB 0.9800
C4A H4AC 0.9800
C8B H8BA 0.9900
C8B H8BB 0.9900
C8B C9B 1.515(2)
C9B H9BA 0.9900
C9B H9BB 0.9900
C4B H4BA 0.9800
C4B H4BB 0.9800
C4B H4BC 0.9800
C8A H8AA 0.9900
C8A H8AB 0.9900
C13B H13B 0.9500
C13B C12B 1.389(2)
C13B C14B 1.383(2)
C12A H12A 0.9500
C12A C13A 1.395(3)
C12B H12B 0.9500
C15B H15B 0.9500
C15B C14B 1.395(2)
C14B H14B 0.9500
C15A H15A 0.9500
C15A C14A 1.390(3)
C13A H13A 0.9500
C13A C14A 1.382(3)
C14A H14A 0.9500

loop_
_geom_torsion_atom_site_label_1
_geom_torsion_atom_site_label_2
_geom_torsion_atom_site_label_3
_geom_torsion_atom_site_label_4
_geom_torsion
S1A N5A C16A C11A 161.91(10)
S1A N5A C16A C15A -20.5(2)
S1A N5A C6A O7A -50.85(15)
S1A N5A C6A C10A -166.70(9)
S1B N5B C16B C11B 174.14(10)
S1B N5B C16B C15B -7.5(2)
S1B N5B C6B O7B -59.53(15)
S1B N5B C6B C10B -176.15(10)
O7B C8B C9B C10B 39.70(15)
O2A S1A N5A C16A 47.90(14)
O2A S1A N5A C6A -161.36(11)
O3B S1B N5B C16B 169.65(12)
O3B S1B N5B C6B -25.54(13)
O2B S1B N5B C16B 41.03(14)
O2B S1B N5B C6B -154.15(12)
N5B C16B C11B C10B -3.12(16)
N5B C16B C11B C12B 176.82(12)
N5B C16B C15B C14B -176.59(14)
N5A C16A C11A C10A -1.79(16)
N5A C16A C11A C12A 178.80(13)
N5A C16A C15A C14A -178.01(15)
O3A S1A N5A C16A 176.45(12)
O3A S1A N5A C6A -32.81(13)
C10B C11B C12B C13B -179.64(14)
C10A C11A C12A C13A 179.80(15)
C10A C9A C8A O7A 39.25(16)
C16A N5A C6A O7A 103.87(13)
C16A N5A C6A C10A -11.98(14)
C16A C11A C12A C13A -0.9(2)
C16A C15A C14A C13A 0.3(3)
C11A C10A C9A C8A 82.36(16)
C11A C10A C6A O7A -108.73(12)
C11A C10A C6A N5A 10.25(14)
C11A C16A C15A C14A -0.7(2)
C11A C12A C13A C14A 0.6(3)
C16B N5B C6B O7B 107.38(13)
C16B N5B C6B C10B -9.25(15)
C16B C11B C12B C13B 0.4(2)
C16B C15B C14B C13B -0.3(2)
C6B O7B C8B C9B -37.50(15)
C6B N5B C16B C11B 7.99(16)
C6B N5B C16B C15B -173.68(14)
C6B C10B C11B C16B -2.55(15)
C6B C10B C11B C12B 177.51(14)
C6B C10B C9B C8B -27.16(15)
C11B C10B C6B O7B -112.93(12)
C11B C10B C6B N5B 6.88(14)
C11B C10B C9B C8B 84.51(15)
C11B C16B C15B C14B 1.5(2)
C9A C10A C11A C16A -117.01(14)
C9A C10A C11A C12A 62.3(2)
C9A C10A C6A O7A 10.35(15)
C9A C10A C6A N5A 129.33(12)
C6A O7A C8A C9A -34.46(15)
C6A N5A C16A C11A 8.90(15)
C6A N5A C16A C15A -173.50(14)
C6A C10A C11A C16A -5.54(15)
C6A C10A C11A C12A 173.80(15)
C6A C10A C9A C8A -29.61(16)
C4A S1A N5A C16A -67.22(13)
C4A S1A N5A C6A 83.52(12)
C8B O7B C6B N5B -95.10(14)
C8B O7B C6B C10B 19.46(15)
C9B C10B C6B O7B 5.92(15)
C9B C10B C6B N5B 125.73(12)
C9B C10B C11B C16B -113.32(14)
C9B C10B C11B C12B 66.7(2)
C4B S1B N5B C16B -74.75(14)
C4B S1B N5B C6B 90.07(13)
C8A O7A C6A N5A -99.38(13)
C8A O7A C6A C10A 14.82(15)
C12A C13A C14A C15A -0.3(3)
C12B C13B C14B C15B -0.9(2)
C15B C16B C11B C10B 178.41(13)
C15B C16B C11B C12B -1.6(2)
C14B C13B C12B C11B 0.8(2)
C15A C16A C11A C10A -179.59(13)
C15A C16A C11A C12A 1.0(2)
